data_7063204
loop_
_publ_author_name
'Bracken, Matthew L.'
'Fernandes, Manuel A.'
'Wamwangi, Daniel'
'Munro, Orde Q.'

_publ_section_title
;
 Structural basis for Cu(ii) metallocycle hexamer formation
;
_journal_issue 20
_journal_name_full 'New Journal of Chemistry'
_journal_page_first 8994
_journal_page_last 8999
_journal_paper_doi 10.1039/D4NJ01330A
_journal_volume 48
_journal_year 2024
_chemical_formula_moiety 'C128 H78 Cu6 N30 O16, 1.5[CH3OH]'
_chemical_formula_sum 'C129.5 H84 Cu6 N30 O17.5'
_chemical_formula_weight 2721.50
_space_group_crystal_system triclinic
_space_group_IT_number 2
_space_group_name_Hall '-P 1'
_space_group_name_H-M_alt 'P -1'
_atom_sites_solution_hydrogens mixed
_atom_sites_solution_primary dual
_audit_creation_date 2024-04-30
_audit_creation_method
;
Olex2 1.5
(compiled 2024.02.16 svn.r378c4104 for OlexSys, GUI svn.r6928)
;
_audit_update_record
;
2024-04-30 deposited with the CCDC.	2024-05-03 downloaded from the CCDC.
;
_cell_angle_alpha 76.085(2)
_cell_angle_beta 70.053(2)
_cell_angle_gamma 81.249(2)
_cell_formula_units_Z 1
_cell_length_a 12.8621(7)
_cell_length_b 14.6778(8)
_cell_length_c 17.1404(9)
_cell_measurement_reflns_used 9965
_cell_measurement_temperature 173.00
_cell_measurement_theta_max 27.66
_cell_measurement_theta_min 2.30
_cell_volume 2943.8(3)
_computing_cell_refinement 'SAINT V8.40B (?, 2016)'
_computing_data_reduction 'SAINT V8.40B (?, 2016)'
_computing_molecular_graphics 'Olex2 1.5 (Dolomanov et al., 2009)'
_computing_publication_material 'Olex2 1.5 (Dolomanov et al., 2009)'
_computing_structure_refinement 'SHELXL 2018/3 (Sheldrick, 2015)'
_computing_structure_solution 'SHELXT 2018/2 (Sheldrick, 2018)'
_diffrn_ambient_temperature 173.00
_diffrn_measured_fraction_theta_full 0.999
_diffrn_measured_fraction_theta_max 0.999
_diffrn_measurement_device_type 'Bruker APEX-II CCD'
_diffrn_measurement_method '\f and \w scans'
_diffrn_radiation_type MoK\a
_diffrn_radiation_wavelength 0.71073
_diffrn_reflns_av_R_equivalents 0.1174
_diffrn_reflns_av_unetI/netI 0.0282
_diffrn_reflns_Laue_measured_fraction_full 0.999
_diffrn_reflns_Laue_measured_fraction_max 0.999
_diffrn_reflns_limit_h_max 15
_diffrn_reflns_limit_h_min -15
_diffrn_reflns_limit_k_max 18
_diffrn_reflns_limit_k_min -18
_diffrn_reflns_limit_l_max 21
_diffrn_reflns_limit_l_min -21
_diffrn_reflns_number 343382
_diffrn_reflns_point_group_measured_fraction_full 0.999
_diffrn_reflns_point_group_measured_fraction_max 0.999
_diffrn_reflns_theta_full 25.242
_diffrn_reflns_theta_max 25.996
_diffrn_reflns_theta_min 2.115
_diffrn_source_current 1.4
_diffrn_source_power 0.07
_diffrn_source_voltage 50.0
_diffrn_standards_number 0
_exptl_absorpt_coefficient_mu 1.147
_exptl_absorpt_correction_T_max 0.7457
_exptl_absorpt_correction_T_min 0.6665
_exptl_absorpt_correction_type multi-scan
_exptl_absorpt_process_details
;
SADABS-2016/2 (Bruker,2016/2) was used for absorption correction.
wR2(int) was 0.0930 before and 0.0846 after correction.
The Ratio of minimum to maximum transmission is 0.8938.
The \l/2 correction factor is Not present.
;
_exptl_crystal_colour green
_exptl_crystal_colour_primary green
_exptl_crystal_density_diffrn 1.535
_exptl_crystal_description prism
_exptl_crystal_F_000 1385
_exptl_crystal_recrystallization_method 'Re-crystallisation from solvent: Methanol'
_exptl_crystal_size_max 0.11
_exptl_crystal_size_mid 0.063
_exptl_crystal_size_min 0.044
_refine_diff_density_max 0.908
_refine_diff_density_min -0.618
_refine_diff_density_rms 0.070
_refine_ls_extinction_coef 0.0011(2)
_refine_ls_extinction_expression Fc^*^=kFc[1+0.001xFc^2^\l^3^/sin(2\q)]^-1/4^
_refine_ls_extinction_method 'SHELXL-2018/3 (Sheldrick 2018)'
_refine_ls_goodness_of_fit_ref 1.083
_refine_ls_hydrogen_treatment mixed
_refine_ls_matrix_type full
_refine_ls_number_parameters 819
_refine_ls_number_reflns 11552
_refine_ls_number_restraints 4
_refine_ls_restrained_S_all 1.083
_refine_ls_R_factor_all 0.0525
_refine_ls_R_factor_gt 0.0361
_refine_ls_shift/su_max 0.001
_refine_ls_shift/su_mean 0.000
_refine_ls_structure_factor_coef Fsqd
_refine_ls_weighting_details 'w=1/[\s^2^(Fo^2^)+(0.0353P)^2^+4.8870P] where P=(Fo^2^+2Fc^2^)/3'
_refine_ls_weighting_scheme calc
_refine_ls_wR_factor_gt 0.0873
_refine_ls_wR_factor_ref 0.1000
_reflns_Friedel_coverage 0.000
_reflns_number_gt 9405
_reflns_number_total 11552
_reflns_threshold_expression 'I > 2\s(I)'
_cod_data_source_file d4nj01330a2.cif
_cod_data_source_block Complex1_21mb_orde1_mbrack1_cul10_0m
_cod_depositor_comments 'Adding full bibliography for 7063204--7063206.cif.'
_cod_original_formula_sum 'C129.50 H84 Cu6 N30 O17.50'
_cod_database_code 7063204
_shelx_shelxl_version_number 2018/3
_shelx_space_group_comment
;
The symmetry employed for this shelxl refinement is uniquely defined
by the following loop, which should always be used as a source of
symmetry information in preference to the above space-group names.
They are only intended as comments.
;
_shelx_estimated_absorpt_t_max 0.951
_shelx_estimated_absorpt_t_min 0.884
_olex2_refinement_description
;
1. Fixed Uiso
 At 1.2 times of:
  All C(H) groups
 At 1.5 times of:
  All C(H,H,H) groups, All O(H) groups, All O(H,H) groups
2. Restrained distances
 O8-H8
 0.87 with sigma of 0.01
 Cu2-H8
 2.782412 with sigma of 0.02
 C64-H8
 1.885316 with sigma of 0.02
 Cu1-H7A \\sim Cu1-H7B
 with sigma of 0.02
3.a Free rotating group:
 O7(H7A,H7B)
3.b Aromatic/amide H refined with riding coordinates:
 C3(H3), C4(H4), C5(H5), C9(H9), C10(H10), C11(H11), C13(H13), C16(H16),
 C17(H17), C18(H18), C20(H20), C24(H24), C25(H25), C26(H26), C30(H30), C31(H31),
  C32(H32), C34(H34), C37(H37), C38(H38), C39(H39), C41(H41), C45(H45),
 C46(H46), C47(H47), C51(H51), C52(H52), C53(H53), C55(H55), C58(H58), C59(H59),
  C60(H60), C62(H62)
3.c Idealised Me refined as rotating group:
 C64(H64A,H64B,H64C)
;
_platon_squeeze_void_probe_radius 1.20
_olex2_submission_special_instructions 'No special instructions were received'

loop_
_space_group_symop_operation_xyz
'x, y, z'
'-x, -y, -z'

loop_
_atom_site_label
_atom_site_type_symbol
_atom_site_fract_x
_atom_site_fract_y
_atom_site_fract_z
_atom_site_U_iso_or_equiv
_atom_site_adp_type
_atom_site_occupancy
_atom_site_site_symmetry_order
_atom_site_calc_flag
_atom_site_refinement_flags_posn
_atom_site_refinement_flags_adp
_atom_site_refinement_flags_occupancy
_atom_site_disorder_assembly
_atom_site_disorder_group
Cu1 Cu 0.26621(3) 0.49257(2) 0.83128(2) 0.02233(9) Uani 1 1 d D . . . .
Cu2 Cu 0.61264(3) 0.22312(2) 0.74486(2) 0.02193(9) Uani 1 1 d D . . . .
Cu3 Cu 0.67198(3) 0.19377(2) 0.41719(2) 0.02207(9) Uani 1 1 d . . . . .
O1 O 0.21817(15) 0.71503(14) 0.64559(12) 0.0251(4) Uani 1 1 d . . . . .
O2 O -0.00667(17) 0.36502(15) 0.99828(13) 0.0325(5) Uani 1 1 d . . . . .
O3 O 0.41580(15) 0.45216(14) 0.82722(12) 0.0250(4) Uani 1 1 d . . . . .
O4 O 0.92644(19) 0.19021(18) 0.76180(18) 0.0481(7) Uani 1 1 d . . . . .
O5 O 0.55552(15) 0.17207(14) 0.67560(12) 0.0231(4) Uani 1 1 d . . . . .
O6 O 0.47960(18) 0.09422(17) 0.31425(13) 0.0361(5) Uani 1 1 d . . . . .
O7 O 0.24887(18) 0.59033(16) 0.92893(15) 0.0346(5) Uani 1 1 d G . . . .
H7A H 0.185903 0.622777 0.946031 0.052 Uiso 1 1 d DG U . . .
H7B H 0.298724 0.629934 0.916758 0.052 Uiso 1 1 d DG U . . .
O8 O 0.5328(2) 0.12054(18) 0.86925(14) 0.0414(6) Uani 1 1 d D . . . .
H8 H 0.559(3) 0.124(2) 0.9092(12) 0.062 Uiso 1 1 d D U . . .
N1 N 0.30697(19) 0.59532(18) 0.72365(14) 0.0247(5) Uani 1 1 d . . . . .
N2 N 0.12271(19) 0.53415(17) 0.82153(14) 0.0226(5) Uani 1 1 d . . . . .
N3 N 0.17791(19) 0.40044(17) 0.93013(15) 0.0246(5) Uani 1 1 d . . . . .
N4 N 0.7377(3) 0.6937(2) 0.7155(2) 0.0506(8) Uani 1 1 d . . . . .
N5 N 0.5244(3) 0.3483(2) 1.0881(2) 0.0431(7) Uani 1 1 d . . . . .
N6 N 0.47345(19) 0.31581(17) 0.77088(15) 0.0246(5) Uani 1 1 d . . . . .
N7 N 0.66191(19) 0.30710(17) 0.79178(15) 0.0240(5) Uani 1 1 d . . . . .
N8 N 0.76832(19) 0.16190(17) 0.73594(15) 0.0249(5) Uani 1 1 d . . . . .
N9 N 0.1267(4) 0.4705(5) 0.6054(3) 0.1128(19) Uani 1 1 d . . . . .
N10 N 1.1722(2) -0.07486(19) 0.57808(18) 0.0340(6) Uani 1 1 d . . . . .
N11 N 0.66188(18) 0.21707(16) 0.53329(14) 0.0216(5) Uani 1 1 d . . . . .
N12 N 0.53613(18) 0.13924(16) 0.48624(14) 0.0213(5) Uani 1 1 d . . . . .
N13 N 0.63180(19) 0.15235(17) 0.32674(15) 0.0244(5) Uani 1 1 d . . . . .
N14 N 1.1235(3) 0.2371(3) 0.5144(3) 0.0653(10) Uani 1 1 d . . . . .
N15 N 0.6435(3) 0.1548(3) -0.02181(19) 0.0568(9) Uani 1 1 d . . . . .
C1 C 0.2209(2) 0.6436(2) 0.70454(17) 0.0225(6) Uani 1 1 d . . . . .
C2 C 0.1117(2) 0.6091(2) 0.76243(17) 0.0238(6) Uani 1 1 d . . . . .
C3 C 0.0080(2) 0.6473(2) 0.75958(19) 0.0285(6) Uani 1 1 d . . . . .
H3 H -0.000630 0.699713 0.716704 0.034 Uiso 1 1 calc R U . . .
C4 C -0.0837(2) 0.6064(2) 0.8216(2) 0.0332(7) Uani 1 1 d . . . . .
H4 H -0.156318 0.631851 0.822163 0.040 Uiso 1 1 calc R U . . .
C5 C -0.0695(2) 0.5286(2) 0.88260(18) 0.0279(6) Uani 1 1 d . . . . .
H5 H -0.131905 0.500469 0.925117 0.034 Uiso 1 1 calc R U . . .
C6 C 0.0370(2) 0.4928(2) 0.88044(17) 0.0224(6) Uani 1 1 d . . . . .
C7 C 0.0675(2) 0.4107(2) 0.94292(17) 0.0241(6) Uani 1 1 d . . . . .
C8 C 0.4161(2) 0.6152(2) 0.66979(17) 0.0237(6) Uani 1 1 d . . . . .
C9 C 0.4504(2) 0.6091(2) 0.58489(18) 0.0275(6) Uani 1 1 d . . . . .
H9 H 0.399922 0.592481 0.562014 0.033 Uiso 1 1 calc R U . . .
C10 C 0.5579(3) 0.6269(2) 0.53330(19) 0.0330(7) Uani 1 1 d . . . . .
H10 H 0.580159 0.623137 0.475254 0.040 Uiso 1 1 calc R U . . .
C11 C 0.6328(2) 0.6502(2) 0.5656(2) 0.0322(7) Uani 1 1 d . . . . .
H11 H 0.706164 0.662952 0.530200 0.039 Uiso 1 1 calc R U . . .
C12 C 0.5988(2) 0.6545(2) 0.6512(2) 0.0283(6) Uani 1 1 d . . . . .
C13 C 0.4915(2) 0.6367(2) 0.70360(18) 0.0260(6) Uani 1 1 d . . . . .
H13 H 0.469707 0.639230 0.761916 0.031 Uiso 1 1 calc R U . . .
C14 C 0.6766(3) 0.6770(2) 0.6866(2) 0.0349(7) Uani 1 1 d . . . . .
C15 C 0.2225(2) 0.3334(2) 0.98701(18) 0.0272(6) Uani 1 1 d . . . . .
C16 C 0.1857(3) 0.2438(2) 1.0244(2) 0.0341(7) Uani 1 1 d . . . . .
H16 H 0.127224 0.224520 1.011534 0.041 Uiso 1 1 calc R U . . .
C17 C 0.2335(3) 0.1825(2) 1.0803(2) 0.0438(8) Uani 1 1 d . . . . .
H17 H 0.205947 0.122293 1.106379 0.053 Uiso 1 1 calc R U . . .
C18 C 0.3209(3) 0.2077(2) 1.0985(2) 0.0407(8) Uani 1 1 d . . . . .
H18 H 0.353529 0.165495 1.136723 0.049 Uiso 1 1 calc R U . . .
C19 C 0.3597(3) 0.2957(2) 1.0598(2) 0.0314(7) Uani 1 1 d . . . . .
C20 C 0.3107(2) 0.3587(2) 1.00534(18) 0.0266(6) Uani 1 1 d . . . . .
H20 H 0.337338 0.419396 0.980443 0.032 Uiso 1 1 calc R U . . .
C21 C 0.4515(3) 0.3244(2) 1.0764(2) 0.0332(7) Uani 1 1 d . . . . .
C22 C 0.4841(2) 0.38432(19) 0.80362(17) 0.0216(6) Uani 1 1 d . . . . .
C23 C 0.5933(2) 0.3793(2) 0.81707(18) 0.0256(6) Uani 1 1 d . . . . .
C24 C 0.6236(3) 0.4397(3) 0.8540(3) 0.0448(9) Uani 1 1 d . . . . .
H24 H 0.574779 0.491243 0.872663 0.054 Uiso 1 1 calc R U . . .
C25 C 0.7282(3) 0.4226(3) 0.8630(3) 0.0658(14) Uani 1 1 d . . . . .
H25 H 0.751006 0.462058 0.889751 0.079 Uiso 1 1 calc R U . . .
C26 C 0.8000(3) 0.3491(3) 0.8339(3) 0.0512(10) Uani 1 1 d . . . . .
H26 H 0.872501 0.338713 0.838773 0.061 Uiso 1 1 calc R U . . .
C27 C 0.7637(2) 0.2911(2) 0.7976(2) 0.0299(7) Uani 1 1 d . . . . .
C28 C 0.8287(2) 0.2074(2) 0.7624(2) 0.0308(7) Uani 1 1 d . . . . .
C29 C 0.3690(2) 0.3048(2) 0.76333(18) 0.0263(6) Uani 1 1 d . . . . .
C30 C 0.3122(3) 0.2282(2) 0.8140(2) 0.0360(7) Uani 1 1 d . . . . .
H30 H 0.342406 0.185148 0.853304 0.043 Uiso 1 1 calc R U . . .
C31 C 0.2107(3) 0.2132(3) 0.8083(3) 0.0452(9) Uani 1 1 d . . . . .
H31 H 0.172430 0.160166 0.843774 0.054 Uiso 1 1 calc R U . . .
C32 C 0.1659(3) 0.2743(3) 0.7519(2) 0.0464(9) Uani 1 1 d . . . . .
H32 H 0.097290 0.263786 0.747483 0.056 Uiso 1 1 calc R U . . .
C33 C 0.2223(3) 0.3515(3) 0.7017(2) 0.0396(8) Uani 1 1 d . . . . .
C34 C 0.3251(3) 0.3673(2) 0.7063(2) 0.0326(7) Uani 1 1 d . . . . .
H34 H 0.363678 0.420154 0.670774 0.039 Uiso 1 1 calc R U . . .
C35 C 0.1706(4) 0.4173(4) 0.6484(3) 0.0669(13) Uani 1 1 d . . . . .
C36 C 0.8135(2) 0.0792(2) 0.70421(18) 0.0253(6) Uani 1 1 d . . . . .
C37 C 0.7397(2) 0.0175(2) 0.70532(19) 0.0285(6) Uani 1 1 d . . . . .
H37 H 0.662198 0.032346 0.728257 0.034 Uiso 1 1 calc R U . . .
C38 C 0.7760(2) -0.0642(2) 0.6741(2) 0.0316(7) Uani 1 1 d . . . . .
H38 H 0.723514 -0.104555 0.676227 0.038 Uiso 1 1 calc R U . . .
C39 C 0.8886(3) -0.0876(2) 0.6396(2) 0.0324(7) Uani 1 1 d . . . . .
H39 H 0.914214 -0.143414 0.617627 0.039 Uiso 1 1 calc R U . . .
C40 C 0.9627(2) -0.0273(2) 0.63817(19) 0.0277(6) Uani 1 1 d . . . . .
C41 C 0.9275(2) 0.0554(2) 0.66986(19) 0.0272(6) Uani 1 1 d . . . . .
H41 H 0.980299 0.095225 0.668147 0.033 Uiso 1 1 calc R U . . .
C42 C 1.0801(3) -0.0515(2) 0.6036(2) 0.0291(6) Uani 1 1 d . . . . .
C43 C 0.5794(2) 0.17857(19) 0.59669(17) 0.0206(5) Uani 1 1 d . . . . .
C44 C 0.5005(2) 0.13885(19) 0.56904(17) 0.0218(6) Uani 1 1 d . . . . .
C45 C 0.3965(2) 0.1100(2) 0.61944(18) 0.0261(6) Uani 1 1 d . . . . .
H45 H 0.371120 0.108504 0.678664 0.031 Uiso 1 1 calc R U . . .
C46 C 0.3306(2) 0.0836(2) 0.58047(19) 0.0300(7) Uani 1 1 d . . . . .
H46 H 0.258688 0.064059 0.613223 0.036 Uiso 1 1 calc R U . . .
C47 C 0.3691(2) 0.0853(2) 0.49396(19) 0.0274(6) Uani 1 1 d . . . . .
H47 H 0.324249 0.067419 0.466988 0.033 Uiso 1 1 calc R U . . .
C48 C 0.4739(2) 0.11371(19) 0.44819(18) 0.0224(6) Uani 1 1 d . . . . .
C49 C 0.5295(2) 0.1197(2) 0.35441(18) 0.0248(6) Uani 1 1 d . . . . .
C50 C 0.7336(2) 0.2707(2) 0.54836(17) 0.0236(6) Uani 1 1 d . . . . .
C51 C 0.6939(3) 0.3539(2) 0.57795(19) 0.0290(6) Uani 1 1 d . . . . .
H51 H 0.617486 0.374498 0.589239 0.035 Uiso 1 1 calc R U . . .
C52 C 0.7648(3) 0.4071(2) 0.5912(2) 0.0363(7) Uani 1 1 d . . . . .
H52 H 0.736602 0.463181 0.612260 0.044 Uiso 1 1 calc R U . . .
C53 C 0.8768(3) 0.3781(2) 0.5735(2) 0.0379(8) Uani 1 1 d . . . . .
H53 H 0.925764 0.414158 0.582198 0.046 Uiso 1 1 calc R U . . .
C54 C 0.9162(3) 0.2963(2) 0.5432(2) 0.0330(7) Uani 1 1 d . . . . .
C55 C 0.8462(2) 0.2427(2) 0.52928(18) 0.0266(6) Uani 1 1 d . . . . .
H55 H 0.875100 0.187411 0.506971 0.032 Uiso 1 1 calc R U . . .
C56 C 1.0324(3) 0.2639(3) 0.5264(2) 0.0444(9) Uani 1 1 d . . . . .
C57 C 0.6969(2) 0.1589(2) 0.24100(18) 0.0267(6) Uani 1 1 d . . . . .
C58 C 0.8106(3) 0.1692(2) 0.2194(2) 0.0343(7) Uani 1 1 d . . . . .
H58 H 0.840784 0.169155 0.262841 0.041 Uiso 1 1 calc R U . . .
C59 C 0.8797(3) 0.1793(3) 0.1366(2) 0.0460(9) Uani 1 1 d . . . . .
H59 H 0.955760 0.188334 0.123982 0.055 Uiso 1 1 calc R U . . .
C60 C 0.8400(3) 0.1767(3) 0.0717(2) 0.0446(9) Uani 1 1 d . . . . .
H60 H 0.887890 0.182576 0.014804 0.054 Uiso 1 1 calc R U . . .
C61 C 0.7282(3) 0.1651(2) 0.09219(19) 0.0339(7) Uani 1 1 d . . . . .
C62 C 0.6559(3) 0.1576(2) 0.17555(18) 0.0306(7) Uani 1 1 d . . . . .
H62 H 0.579153 0.151728 0.187499 0.037 Uiso 1 1 calc R U . . .
C63 C 0.6822(3) 0.1599(3) 0.0278(2) 0.0431(8) Uani 1 1 d . . . . .
C64 C 0.4868(4) 0.0333(3) 0.8920(3) 0.0639(12) Uani 1 1 d D . . . .
H64A H 0.471632 0.020978 0.843323 0.096 Uiso 1 1 calc R U . . .
H64B H 0.417401 0.034794 0.939152 0.096 Uiso 1 1 calc R U . . .
H64C H 0.539107 -0.016600 0.909318 0.096 Uiso 1 1 calc R U . . .

loop_
_atom_site_aniso_label
_atom_site_aniso_U_11
_atom_site_aniso_U_22
_atom_site_aniso_U_33
_atom_site_aniso_U_23
_atom_site_aniso_U_13
_atom_site_aniso_U_12
Cu1 0.01448(16) 0.02966(19) 0.02124(17) -0.00389(14) -0.00435(13) -0.00208(13)
Cu2 0.01586(16) 0.02949(19) 0.02408(18) -0.01030(14) -0.00816(13) -0.00047(13)
Cu3 0.01813(17) 0.03105(19) 0.01877(17) -0.00560(13) -0.00582(13) -0.00632(14)
O1 0.0197(10) 0.0329(11) 0.0228(10) -0.0022(8) -0.0077(8) -0.0057(8)
O2 0.0213(10) 0.0412(13) 0.0303(11) 0.0021(9) -0.0056(9) -0.0093(9)
O3 0.0185(10) 0.0298(11) 0.0271(10) -0.0082(8) -0.0066(8) -0.0002(8)
O4 0.0249(12) 0.0570(16) 0.0814(19) -0.0389(14) -0.0303(12) 0.0121(11)
O5 0.0192(9) 0.0330(11) 0.0196(9) -0.0090(8) -0.0055(8) -0.0051(8)
O6 0.0303(12) 0.0580(15) 0.0284(11) -0.0129(10) -0.0134(9) -0.0125(11)
O7 0.0293(11) 0.0389(13) 0.0364(12) -0.0134(10) -0.0070(10) -0.0040(10)
O8 0.0446(14) 0.0512(15) 0.0300(12) 0.0010(11) -0.0153(11) -0.0155(12)
N1 0.0159(11) 0.0359(14) 0.0208(12) -0.0049(10) -0.0036(9) -0.0047(10)
N2 0.0181(11) 0.0302(13) 0.0193(11) -0.0058(10) -0.0042(9) -0.0043(9)
N3 0.0189(11) 0.0313(13) 0.0231(12) -0.0044(10) -0.0068(9) -0.0023(10)
N4 0.0383(17) 0.061(2) 0.060(2) -0.0037(16) -0.0282(16) -0.0110(15)
N5 0.0400(17) 0.0492(18) 0.0476(18) -0.0140(14) -0.0233(14) 0.0034(14)
N6 0.0173(11) 0.0326(13) 0.0274(12) -0.0107(10) -0.0086(10) -0.0013(10)
N7 0.0177(11) 0.0299(13) 0.0273(12) -0.0095(10) -0.0092(10) 0.0006(10)
N8 0.0178(11) 0.0311(13) 0.0291(13) -0.0094(10) -0.0099(10) -0.0008(10)
N9 0.088(4) 0.156(5) 0.091(4) 0.004(4) -0.054(3) 0.014(3)
N10 0.0222(14) 0.0377(15) 0.0456(16) -0.0189(13) -0.0096(12) 0.0015(11)
N11 0.0176(11) 0.0282(12) 0.0219(12) -0.0075(9) -0.0073(9) -0.0041(9)
N12 0.0174(11) 0.0257(12) 0.0225(12) -0.0063(9) -0.0078(9) -0.0013(9)
N13 0.0213(12) 0.0320(13) 0.0223(12) -0.0070(10) -0.0084(10) -0.0036(10)
N14 0.0267(17) 0.090(3) 0.079(3) -0.010(2) -0.0167(17) -0.0128(17)
N15 0.073(2) 0.074(2) 0.0303(16) -0.0064(15) -0.0216(16) -0.0201(19)
C1 0.0197(13) 0.0301(15) 0.0194(13) -0.0061(11) -0.0060(11) -0.0051(11)
C2 0.0198(14) 0.0317(15) 0.0212(13) -0.0065(11) -0.0065(11) -0.0041(11)
C3 0.0211(14) 0.0371(17) 0.0250(15) -0.0011(12) -0.0083(12) -0.0019(12)
C4 0.0153(14) 0.0493(19) 0.0325(16) -0.0041(14) -0.0082(12) -0.0004(13)
C5 0.0189(14) 0.0426(18) 0.0221(14) -0.0057(12) -0.0044(11) -0.0080(12)
C6 0.0184(13) 0.0305(15) 0.0203(13) -0.0063(11) -0.0068(11) -0.0043(11)
C7 0.0221(14) 0.0307(15) 0.0203(13) -0.0067(11) -0.0058(11) -0.0040(12)
C8 0.0182(13) 0.0278(14) 0.0224(14) -0.0025(11) -0.0048(11) -0.0017(11)
C9 0.0240(15) 0.0356(16) 0.0229(14) -0.0061(12) -0.0076(12) -0.0014(12)
C10 0.0248(15) 0.0455(19) 0.0239(15) -0.0075(13) -0.0019(12) -0.0013(13)
C11 0.0176(14) 0.0386(17) 0.0341(17) -0.0042(13) -0.0025(12) -0.0021(12)
C12 0.0198(14) 0.0289(15) 0.0366(17) -0.0030(13) -0.0125(12) -0.0006(12)
C13 0.0227(14) 0.0304(15) 0.0251(14) -0.0044(12) -0.0089(12) -0.0015(12)
C14 0.0246(16) 0.0386(18) 0.0395(18) 0.0010(14) -0.0126(14) -0.0053(13)
C15 0.0217(14) 0.0341(16) 0.0232(14) -0.0055(12) -0.0050(11) 0.0003(12)
C16 0.0288(16) 0.0335(17) 0.0388(18) -0.0046(14) -0.0124(14) 0.0002(13)
C17 0.045(2) 0.0311(18) 0.049(2) 0.0049(15) -0.0160(17) -0.0038(15)
C18 0.0394(19) 0.0394(19) 0.0417(19) 0.0001(15) -0.0193(16) 0.0035(15)
C19 0.0258(15) 0.0383(17) 0.0305(16) -0.0080(13) -0.0110(13) 0.0029(13)
C20 0.0223(14) 0.0337(16) 0.0222(14) -0.0062(12) -0.0059(11) 0.0005(12)
C21 0.0336(17) 0.0391(18) 0.0284(16) -0.0092(13) -0.0144(13) 0.0069(14)
C22 0.0170(13) 0.0267(14) 0.0195(13) -0.0039(11) -0.0042(10) -0.0020(11)
C23 0.0212(14) 0.0319(15) 0.0273(15) -0.0088(12) -0.0103(12) -0.0018(12)
C24 0.0306(17) 0.048(2) 0.072(3) -0.0367(19) -0.0239(17) 0.0076(15)
C25 0.040(2) 0.073(3) 0.120(4) -0.068(3) -0.042(2) 0.010(2)
C26 0.0258(17) 0.061(2) 0.089(3) -0.046(2) -0.0314(19) 0.0084(16)
C27 0.0190(14) 0.0379(17) 0.0395(17) -0.0168(14) -0.0133(13) 0.0013(12)
C28 0.0209(15) 0.0379(17) 0.0390(17) -0.0150(14) -0.0132(13) 0.0023(13)
C29 0.0160(13) 0.0367(16) 0.0300(15) -0.0174(13) -0.0066(11) 0.0017(12)
C30 0.0228(15) 0.0438(19) 0.0420(19) -0.0122(15) -0.0084(14) -0.0030(14)
C31 0.0255(17) 0.054(2) 0.058(2) -0.0198(18) -0.0071(16) -0.0096(16)
C32 0.0230(16) 0.071(3) 0.059(2) -0.032(2) -0.0163(16) -0.0038(17)
C33 0.0304(17) 0.059(2) 0.0403(19) -0.0232(17) -0.0197(15) 0.0057(16)
C34 0.0267(15) 0.0422(18) 0.0335(17) -0.0137(14) -0.0120(13) -0.0009(13)
C35 0.055(3) 0.098(4) 0.052(3) -0.014(2) -0.027(2) 0.003(3)
C36 0.0204(14) 0.0303(15) 0.0265(14) -0.0071(12) -0.0097(11) 0.0019(11)
C37 0.0207(14) 0.0344(16) 0.0307(16) -0.0068(13) -0.0088(12) -0.0012(12)
C38 0.0248(15) 0.0307(16) 0.0430(18) -0.0089(14) -0.0145(13) -0.0025(12)
C39 0.0285(16) 0.0313(16) 0.0422(18) -0.0128(14) -0.0151(14) 0.0012(13)
C40 0.0201(14) 0.0319(16) 0.0321(16) -0.0099(13) -0.0084(12) 0.0004(12)
C41 0.0198(14) 0.0316(16) 0.0318(16) -0.0087(12) -0.0086(12) -0.0020(12)
C42 0.0274(16) 0.0305(16) 0.0342(16) -0.0127(13) -0.0117(13) -0.0016(13)
C43 0.0191(13) 0.0243(14) 0.0207(13) -0.0076(11) -0.0075(11) -0.0006(11)
C44 0.0197(13) 0.0259(14) 0.0221(13) -0.0077(11) -0.0081(11) -0.0008(11)
C45 0.0227(14) 0.0374(16) 0.0200(13) -0.0078(12) -0.0057(11) -0.0067(12)
C46 0.0194(14) 0.0415(18) 0.0320(16) -0.0100(13) -0.0073(12) -0.0084(13)
C47 0.0224(14) 0.0338(16) 0.0312(15) -0.0104(13) -0.0115(12) -0.0047(12)
C48 0.0206(13) 0.0259(14) 0.0256(14) -0.0073(11) -0.0124(11) -0.0014(11)
C49 0.0213(14) 0.0321(15) 0.0242(14) -0.0069(12) -0.0106(11) -0.0020(12)
C50 0.0210(14) 0.0303(15) 0.0211(13) -0.0051(11) -0.0069(11) -0.0065(11)
C51 0.0291(16) 0.0321(16) 0.0293(15) -0.0069(13) -0.0129(13) -0.0029(13)
C52 0.045(2) 0.0303(17) 0.0375(18) -0.0101(14) -0.0143(15) -0.0078(14)
C53 0.0388(18) 0.0410(19) 0.0411(19) -0.0045(15) -0.0180(15) -0.0179(15)
C54 0.0252(15) 0.0439(19) 0.0309(16) -0.0040(14) -0.0081(13) -0.0129(14)
C55 0.0212(14) 0.0340(16) 0.0261(14) -0.0075(12) -0.0065(11) -0.0070(12)
C56 0.0287(19) 0.059(2) 0.049(2) -0.0071(18) -0.0135(15) -0.0165(17)
C57 0.0271(15) 0.0318(16) 0.0225(14) -0.0099(12) -0.0067(12) -0.0023(12)
C58 0.0264(16) 0.051(2) 0.0283(16) -0.0146(14) -0.0072(13) -0.0041(14)
C59 0.0301(18) 0.074(3) 0.0340(18) -0.0189(18) -0.0027(14) -0.0087(17)
C60 0.044(2) 0.061(2) 0.0249(16) -0.0135(16) -0.0005(14) -0.0088(18)
C61 0.0431(19) 0.0407(18) 0.0205(15) -0.0066(13) -0.0111(13) -0.0078(15)
C62 0.0313(16) 0.0393(17) 0.0235(15) -0.0071(13) -0.0105(12) -0.0047(13)
C63 0.052(2) 0.053(2) 0.0245(16) -0.0065(15) -0.0109(16) -0.0119(18)
C64 0.070(3) 0.048(2) 0.061(3) -0.002(2) -0.007(2) -0.013(2)

loop_
_atom_type_symbol
_atom_type_description
_atom_type_scat_dispersion_real
_atom_type_scat_dispersion_imag
_atom_type_scat_source
C C 0.0033 0.0016 'International Tables Vol C Tables 4.2.6.8 and 6.1.1.4'
H H 0.0000 0.0000 'International Tables Vol C Tables 4.2.6.8 and 6.1.1.4'
Cu Cu 0.3201 1.2651 'International Tables Vol C Tables 4.2.6.8 and 6.1.1.4'
N N 0.0061 0.0033 'International Tables Vol C Tables 4.2.6.8 and 6.1.1.4'
O O 0.0106 0.0060 'International Tables Vol C Tables 4.2.6.8 and 6.1.1.4'

loop_
_exptl_crystal_face_index_h
_exptl_crystal_face_index_k
_exptl_crystal_face_index_l
_exptl_crystal_face_perp_dist
1.00 1.00 0.00 0.0150
-1.00 -1.00 0.00 0.0090
0.00 -1.00 0.00 0.0150
0.00 1.00 0.00 0.0210
0.00 0.00 1.00 0.0400
0.00 0.00 -1.00 0.0450

loop_
_geom_angle_atom_site_label_1
_geom_angle_atom_site_label_2
_geom_angle_atom_site_label_3
_geom_angle
_geom_angle_site_symmetry_1
_geom_angle_site_symmetry_3
_geom_angle_publ_flag
O3 Cu1 O7 91.45(8) . . ?
O3 Cu1 N1 95.12(9) . . ?
O3 Cu1 N3 103.18(9) . . ?
N1 Cu1 O7 96.65(9) . . ?
N2 Cu1 O3 173.39(9) . . ?
N2 Cu1 O7 93.39(9) . . ?
N2 Cu1 N1 79.86(9) . . ?
N2 Cu1 N3 81.55(10) . . ?
N3 Cu1 O7 87.50(9) . . ?
N3 Cu1 N1 161.15(9) . . ?
O5 Cu2 O8 95.65(8) . . ?
O5 Cu2 N6 90.54(9) . . ?
O5 Cu2 N8 108.33(9) . . ?
N6 Cu2 O8 89.81(10) . . ?
N7 Cu2 O5 163.20(9) . . ?
N7 Cu2 O8 97.99(9) . . ?
N7 Cu2 N6 79.79(9) . . ?
N7 Cu2 N8 80.75(10) . . ?
N8 Cu2 O8 92.96(9) . . ?
N8 Cu2 N6 160.53(9) . . ?
O1 Cu3 N10 87.34(9) 2_666 2_756 ?
O1 Cu3 N11 93.74(8) 2_666 . ?
O1 Cu3 N13 104.79(9) 2_666 . ?
N11 Cu3 N10 90.32(9) . 2_756 ?
N12 Cu3 O1 162.10(9) . 2_666 ?
N12 Cu3 N10 109.14(9) . 2_756 ?
N12 Cu3 N11 79.61(9) . . ?
N12 Cu3 N13 80.82(9) . . ?
N13 Cu3 N10 96.71(9) . 2_756 ?
N13 Cu3 N11 160.42(9) . . ?
C1 O1 Cu3 129.76(17) . 2_666 ?
C22 O3 Cu1 135.44(18) . . ?
C43 O5 Cu2 134.20(17) . . ?
Cu1 O7 H7A 117.8 . . ?
Cu1 O7 H7B 119.0 . . ?
H7A O7 H7B 104.5 . . ?
Cu2 O8 H8 111.4(13) . . ?
C64 O8 Cu2 136.3(2) . . ?
C64 O8 H8 107.5(13) . . ?
C1 N1 Cu1 114.11(18) . . ?
C1 N1 C8 119.8(2) . . ?
C8 N1 Cu1 126.04(19) . . ?
C2 N2 Cu1 119.14(18) . . ?
C6 N2 Cu1 117.50(19) . . ?
C6 N2 C2 122.9(2) . . ?
C7 N3 Cu1 114.59(19) . . ?
C7 N3 C15 120.5(2) . . ?
C15 N3 Cu1 124.74(18) . . ?
C22 N6 Cu2 113.99(18) . . ?
C22 N6 C29 120.3(2) . . ?
C29 N6 Cu2 125.38(18) . . ?
C23 N7 Cu2 118.73(18) . . ?
C27 N7 Cu2 118.5(2) . . ?
C27 N7 C23 122.7(2) . . ?
C28 N8 Cu2 114.4(2) . . ?
C28 N8 C36 120.6(2) . . ?
C36 N8 Cu2 124.97(18) . . ?
C42 N10 Cu3 149.8(3) . 2_756 ?
C43 N11 Cu3 114.32(17) . . ?
C43 N11 C50 119.9(2) . . ?
C50 N11 Cu3 125.79(18) . . ?
C44 N12 Cu3 119.05(18) . . ?
C48 N12 Cu3 118.34(19) . . ?
C48 N12 C44 122.1(2) . . ?
C49 N13 Cu3 113.87(18) . . ?
C49 N13 C57 119.8(2) . . ?
C57 N13 Cu3 126.30(18) . . ?
O1 C1 N1 129.4(3) . . ?
O1 C1 C2 116.8(2) . . ?
N1 C1 C2 113.8(2) . . ?
N2 C2 C1 112.5(2) . . ?
N2 C2 C3 120.6(3) . . ?
C3 C2 C1 126.9(3) . . ?
C2 C3 H3 121.1 . . ?
C2 C3 C4 117.7(3) . . ?
C4 C3 H3 121.1 . . ?
C3 C4 H4 119.8 . . ?
C5 C4 C3 120.3(3) . . ?
C5 C4 H4 119.8 . . ?
C4 C5 H5 120.6 . . ?
C6 C5 C4 118.8(3) . . ?
C6 C5 H5 120.6 . . ?
N2 C6 C5 119.6(3) . . ?
N2 C6 C7 114.5(2) . . ?
C5 C6 C7 125.8(2) . . ?
O2 C7 N3 129.0(3) . . ?
O2 C7 C6 119.4(3) . . ?
N3 C7 C6 111.6(2) . . ?
C9 C8 N1 121.0(2) . . ?
C9 C8 C13 119.5(3) . . ?
C13 C8 N1 119.4(2) . . ?
C8 C9 H9 119.8 . . ?
C10 C9 C8 120.5(3) . . ?
C10 C9 H9 119.8 . . ?
C9 C10 H10 119.7 . . ?
C11 C10 C9 120.6(3) . . ?
C11 C10 H10 119.7 . . ?
C10 C11 H11 120.6 . . ?
C10 C11 C12 118.8(3) . . ?
C12 C11 H11 120.6 . . ?
C11 C12 C14 119.7(3) . . ?
C13 C12 C11 121.2(3) . . ?
C13 C12 C14 119.1(3) . . ?
C8 C13 H13 120.3 . . ?
C12 C13 C8 119.4(3) . . ?
C12 C13 H13 120.3 . . ?
N4 C14 C12 179.0(4) . . ?
C16 C15 N3 124.4(3) . . ?
C16 C15 C20 118.3(3) . . ?
C20 C15 N3 117.3(3) . . ?
C15 C16 H16 119.6 . . ?
C17 C16 C15 120.7(3) . . ?
C17 C16 H16 119.6 . . ?
C16 C17 H17 119.5 . . ?
C18 C17 C16 120.9(3) . . ?
C18 C17 H17 119.5 . . ?
C17 C18 H18 120.7 . . ?
C19 C18 C17 118.6(3) . . ?
C19 C18 H18 120.7 . . ?
C18 C19 C20 121.0(3) . . ?
C18 C19 C21 120.3(3) . . ?
C20 C19 C21 118.6(3) . . ?
C15 C20 H20 119.8 . . ?
C19 C20 C15 120.4(3) . . ?
C19 C20 H20 119.8 . . ?
N5 C21 C19 178.7(4) . . ?
O3 C22 N6 130.5(3) . . ?
O3 C22 C23 115.7(2) . . ?
N6 C22 C23 113.8(2) . . ?
N7 C23 C22 113.6(2) . . ?
N7 C23 C24 120.8(3) . . ?
C24 C23 C22 125.5(3) . . ?
C23 C24 H24 121.4 . . ?
C23 C24 C25 117.3(3) . . ?
C25 C24 H24 121.4 . . ?
C24 C25 H25 119.4 . . ?
C26 C25 C24 121.2(3) . . ?
C26 C25 H25 119.4 . . ?
C25 C26 H26 120.9 . . ?
C27 C26 C25 118.2(3) . . ?
C27 C26 H26 120.9 . . ?
N7 C27 C26 119.7(3) . . ?
N7 C27 C28 113.9(2) . . ?
C26 C27 C28 126.4(3) . . ?
O4 C28 N8 129.7(3) . . ?
O4 C28 C27 118.0(3) . . ?
N8 C28 C27 112.3(2) . . ?
C30 C29 N6 118.3(3) . . ?
C30 C29 C34 119.7(3) . . ?
C34 C29 N6 122.0(3) . . ?
C29 C30 H30 119.7 . . ?
C29 C30 C31 120.7(3) . . ?
C31 C30 H30 119.7 . . ?
C30 C31 H31 119.8 . . ?
C32 C31 C30 120.5(3) . . ?
C32 C31 H31 119.8 . . ?
C31 C32 H32 120.6 . . ?
C31 C32 C33 118.8(3) . . ?
C33 C32 H32 120.6 . . ?
C32 C33 C34 121.4(3) . . ?
C32 C33 C35 117.8(3) . . ?
C34 C33 C35 120.8(4) . . ?
C29 C34 C33 118.9(3) . . ?
C29 C34 H34 120.6 . . ?
C33 C34 H34 120.6 . . ?
N9 C35 C33 178.9(6) . . ?
C37 C36 N8 117.9(3) . . ?
C37 C36 C41 117.6(3) . . ?
C41 C36 N8 124.5(3) . . ?
C36 C37 H37 119.0 . . ?
C38 C37 C36 122.1(3) . . ?
C38 C37 H37 119.0 . . ?
C37 C38 H38 119.8 . . ?
C37 C38 C39 120.5(3) . . ?
C39 C38 H38 119.8 . . ?
C38 C39 H39 121.0 . . ?
C40 C39 C38 118.1(3) . . ?
C40 C39 H39 121.0 . . ?
C39 C40 C41 122.3(3) . . ?
C39 C40 C42 118.7(3) . . ?
C41 C40 C42 119.0(3) . . ?
C36 C41 H41 120.3 . . ?
C40 C41 C36 119.5(3) . . ?
C40 C41 H41 120.3 . . ?
N10 C42 C40 176.8(3) . . ?
O5 C43 N11 130.5(2) . . ?
O5 C43 C44 116.1(2) . . ?
N11 C43 C44 113.4(2) . . ?
N12 C44 C43 113.0(2) . . ?
N12 C44 C45 120.7(2) . . ?
C45 C44 C43 126.1(2) . . ?
C44 C45 H45 121.1 . . ?
C44 C45 C46 117.7(3) . . ?
C46 C45 H45 121.1 . . ?
C45 C46 H46 119.7 . . ?
C45 C46 C47 120.5(3) . . ?
C47 C46 H46 119.7 . . ?
C46 C47 H47 120.8 . . ?
C48 C47 C46 118.4(3) . . ?
C48 C47 H47 120.8 . . ?
N12 C48 C47 120.5(3) . . ?
N12 C48 C49 113.6(2) . . ?
C47 C48 C49 125.9(2) . . ?
O6 C49 N13 129.3(3) . . ?
O6 C49 C48 118.2(2) . . ?
N13 C49 C48 112.5(2) . . ?
C51 C50 N11 121.0(3) . . ?
C55 C50 N11 119.7(3) . . ?
C55 C50 C51 119.2(3) . . ?
C50 C51 H51 119.6 . . ?
C50 C51 C52 120.8(3) . . ?
C52 C51 H51 119.6 . . ?
C51 C52 H52 120.1 . . ?
C53 C52 C51 119.9(3) . . ?
C53 C52 H52 120.1 . . ?
C52 C53 H53 120.4 . . ?
C54 C53 C52 119.2(3) . . ?
C54 C53 H53 120.4 . . ?
C53 C54 C55 121.4(3) . . ?
C53 C54 C56 119.9(3) . . ?
C55 C54 C56 118.7(3) . . ?
C50 C55 C54 119.4(3) . . ?
C50 C55 H55 120.3 . . ?
C54 C55 H55 120.3 . . ?
N14 C56 C54 178.9(5) . . ?
C58 C57 N13 117.8(3) . . ?
C62 C57 N13 124.6(3) . . ?
C62 C57 C58 117.6(3) . . ?
C57 C58 H58 119.2 . . ?
C59 C58 C57 121.7(3) . . ?
C59 C58 H58 119.2 . . ?
C58 C59 H59 119.5 . . ?
C58 C59 C60 121.1(3) . . ?
C60 C59 H59 119.5 . . ?
C59 C60 H60 121.1 . . ?
C59 C60 C61 117.9(3) . . ?
C61 C60 H60 121.1 . . ?
C60 C61 C62 121.9(3) . . ?
C60 C61 C63 120.6(3) . . ?
C62 C61 C63 117.4(3) . . ?
C57 C62 C61 119.8(3) . . ?
C57 C62 H62 120.1 . . ?
C61 C62 H62 120.1 . . ?
N15 C63 C61 178.4(4) . . ?
O8 C64 H64A 109.5 . . ?
O8 C64 H64B 109.5 . . ?
O8 C64 H64C 109.5 . . ?
H64A C64 H64B 109.5 . . ?
H64A C64 H64C 109.5 . . ?
H64B C64 H64C 109.5 . . ?

loop_
_geom_bond_atom_site_label_1
_geom_bond_atom_site_label_2
_geom_bond_distance
_geom_bond_site_symmetry_2
_geom_bond_publ_flag
Cu1 O3 1.9079(19) . ?
Cu1 O7 2.390(2) . ?
Cu1 N1 2.048(2) . ?
Cu1 N2 1.904(2) . ?
Cu1 N3 2.010(2) . ?
Cu2 O5 1.9238(18) . ?
Cu2 O8 2.302(2) . ?
Cu2 N6 2.064(2) . ?
Cu2 N7 1.905(2) . ?
Cu2 N8 2.037(2) . ?
Cu3 O1 1.9473(19) 2_666 ?
Cu3 N10 2.460(3) 2_756 ?
Cu3 N11 2.057(2) . ?
Cu3 N12 1.911(2) . ?
Cu3 N13 2.034(2) . ?
O1 C1 1.274(3) . ?
O2 C7 1.237(3) . ?
O3 C22 1.270(3) . ?
O4 C28 1.241(4) . ?
O5 C43 1.264(3) . ?
O6 C49 1.235(3) . ?
O7 H7A 0.8698 . ?
O7 H7B 0.8698 . ?
O8 H8 0.876(9) . ?
O8 C64 1.405(5) . ?
N1 C1 1.316(4) . ?
N1 C8 1.421(3) . ?
N2 C2 1.331(4) . ?
N2 C6 1.324(3) . ?
N3 C7 1.351(4) . ?
N3 C15 1.413(4) . ?
N4 C14 1.142(4) . ?
N5 C21 1.142(4) . ?
N6 C22 1.308(4) . ?
N6 C29 1.430(3) . ?
N7 C23 1.329(4) . ?
N7 C27 1.328(4) . ?
N8 C28 1.342(4) . ?
N8 C36 1.412(4) . ?
N9 C35 1.160(6) . ?
N10 C42 1.142(4) . ?
N11 C43 1.314(3) . ?
N11 C50 1.421(3) . ?
N12 C44 1.333(3) . ?
N12 C48 1.330(3) . ?
N13 C49 1.357(4) . ?
N13 C57 1.410(4) . ?
N14 C56 1.142(5) . ?
N15 C63 1.143(4) . ?
C1 C2 1.497(4) . ?
C2 C3 1.378(4) . ?
C3 H3 0.9500 . ?
C3 C4 1.390(4) . ?
C4 H4 0.9500 . ?
C4 C5 1.386(4) . ?
C5 H5 0.9500 . ?
C5 C6 1.382(4) . ?
C6 C7 1.508(4) . ?
C8 C9 1.391(4) . ?
C8 C13 1.392(4) . ?
C9 H9 0.9500 . ?
C9 C10 1.388(4) . ?
C10 H10 0.9500 . ?
C10 C11 1.380(4) . ?
C11 H11 0.9500 . ?
C11 C12 1.395(4) . ?
C12 C13 1.390(4) . ?
C12 C14 1.446(4) . ?
C13 H13 0.9500 . ?
C15 C16 1.394(4) . ?
C15 C20 1.397(4) . ?
C16 H16 0.9500 . ?
C16 C17 1.387(5) . ?
C17 H17 0.9500 . ?
C17 C18 1.386(5) . ?
C18 H18 0.9500 . ?
C18 C19 1.385(5) . ?
C19 C20 1.390(4) . ?
C19 C21 1.446(4) . ?
C20 H20 0.9500 . ?
C22 C23 1.487(4) . ?
C23 C24 1.373(4) . ?
C24 H24 0.9500 . ?
C24 C25 1.385(5) . ?
C25 H25 0.9500 . ?
C25 C26 1.381(5) . ?
C26 H26 0.9500 . ?
C26 C27 1.380(4) . ?
C27 C28 1.507(4) . ?
C29 C30 1.378(4) . ?
C29 C34 1.379(4) . ?
C30 H30 0.9500 . ?
C30 C31 1.395(4) . ?
C31 H31 0.9500 . ?
C31 C32 1.370(6) . ?
C32 H32 0.9500 . ?
C32 C33 1.380(5) . ?
C33 C34 1.409(4) . ?
C33 C35 1.416(6) . ?
C34 H34 0.9500 . ?
C36 C37 1.401(4) . ?
C36 C41 1.404(4) . ?
C37 H37 0.9500 . ?
C37 C38 1.382(4) . ?
C38 H38 0.9500 . ?
C38 C39 1.389(4) . ?
C39 H39 0.9500 . ?
C39 C40 1.386(4) . ?
C40 C41 1.399(4) . ?
C40 C42 1.445(4) . ?
C41 H41 0.9500 . ?
C43 C44 1.495(4) . ?
C44 C45 1.387(4) . ?
C45 H45 0.9500 . ?
C45 C46 1.387(4) . ?
C46 H46 0.9500 . ?
C46 C47 1.389(4) . ?
C47 H47 0.9500 . ?
C47 C48 1.378(4) . ?
C48 C49 1.507(4) . ?
C50 C51 1.392(4) . ?
C50 C55 1.391(4) . ?
C51 H51 0.9500 . ?
C51 C52 1.392(4) . ?
C52 H52 0.9500 . ?
C52 C53 1.387(5) . ?
C53 H53 0.9500 . ?
C53 C54 1.380(5) . ?
C54 C55 1.392(4) . ?
C54 C56 1.449(5) . ?
C55 H55 0.9500 . ?
C57 C58 1.403(4) . ?
C57 C62 1.398(4) . ?
C58 H58 0.9500 . ?
C58 C59 1.379(5) . ?
C59 H59 0.9500 . ?
C59 C60 1.385(5) . ?
C60 H60 0.9500 . ?
C60 C61 1.385(5) . ?
C61 C62 1.403(4) . ?
C61 C63 1.440(4) . ?
C62 H62 0.9500 . ?
C64 H64A 0.9800 . ?
C64 H64B 0.9800 . ?
C64 H64C 0.9800 . ?

loop_
_geom_torsion_atom_site_label_1
_geom_torsion_atom_site_label_2
_geom_torsion_atom_site_label_3
_geom_torsion_atom_site_label_4
_geom_torsion
_geom_torsion_site_symmetry_1
_geom_torsion_site_symmetry_2
_geom_torsion_site_symmetry_3
_geom_torsion_site_symmetry_4
_geom_torsion_publ_flag
Cu1 O3 C22 N6 1.2(5) . . . . ?
Cu1 O3 C22 C23 -176.91(19) . . . . ?
Cu1 N1 C1 O1 175.1(2) . . . . ?
Cu1 N1 C1 C2 -3.8(3) . . . . ?
Cu1 N1 C8 C9 119.9(3) . . . . ?
Cu1 N1 C8 C13 -56.9(4) . . . . ?
Cu1 N2 C2 C1 6.5(3) . . . . ?
Cu1 N2 C2 C3 -172.8(2) . . . . ?
Cu1 N2 C6 C5 171.5(2) . . . . ?
Cu1 N2 C6 C7 -5.9(3) . . . . ?
Cu1 N3 C7 O2 -179.8(3) . . . . ?
Cu1 N3 C7 C6 -2.1(3) . . . . ?
Cu1 N3 C15 C16 -145.2(3) . . . . ?
Cu1 N3 C15 C20 33.6(4) . . . . ?
Cu2 O5 C43 N11 7.7(5) . . . . ?
Cu2 O5 C43 C44 -170.43(18) . . . . ?
Cu2 N6 C22 O3 -179.6(2) . . . . ?
Cu2 N6 C22 C23 -1.5(3) . . . . ?
Cu2 N6 C29 C30 62.7(3) . . . . ?
Cu2 N6 C29 C34 -116.3(3) . . . . ?
Cu2 N7 C23 C22 -0.6(3) . . . . ?
Cu2 N7 C23 C24 177.7(3) . . . . ?
Cu2 N7 C27 C26 -177.8(3) . . . . ?
Cu2 N7 C27 C28 1.8(4) . . . . ?
Cu2 N8 C28 O4 -176.8(3) . . . . ?
Cu2 N8 C28 C27 3.3(3) . . . . ?
Cu2 N8 C36 C37 -22.5(4) . . . . ?
Cu2 N8 C36 C41 156.0(2) . . . . ?
Cu3 O1 C1 N1 -21.7(4) 2_666 . . . ?
Cu3 O1 C1 C2 157.12(18) 2_666 . . . ?
Cu3 N11 C43 O5 172.9(2) . . . . ?
Cu3 N11 C43 C44 -8.9(3) . . . . ?
Cu3 N11 C50 C51 114.8(3) . . . . ?
Cu3 N11 C50 C55 -61.8(3) . . . . ?
Cu3 N12 C44 C43 -3.2(3) . . . . ?
Cu3 N12 C44 C45 172.5(2) . . . . ?
Cu3 N12 C48 C47 -171.7(2) . . . . ?
Cu3 N12 C48 C49 8.2(3) . . . . ?
Cu3 N13 C49 O6 175.9(3) . . . . ?
Cu3 N13 C49 C48 -5.2(3) . . . . ?
Cu3 N13 C57 C58 19.3(4) . . . . ?
Cu3 N13 C57 C62 -159.4(2) . . . . ?
O1 C1 C2 N2 179.6(2) . . . . ?
O1 C1 C2 C3 -1.1(4) . . . . ?
O3 C22 C23 N7 179.8(2) . . . . ?
O3 C22 C23 C24 1.6(5) . . . . ?
O5 C43 C44 N12 -173.5(2) . . . . ?
O5 C43 C44 C45 11.1(4) . . . . ?
N1 C1 C2 N2 -1.4(3) . . . . ?
N1 C1 C2 C3 177.9(3) . . . . ?
N1 C8 C9 C10 -178.8(3) . . . . ?
N1 C8 C13 C12 178.8(3) . . . . ?
N2 C2 C3 C4 1.7(4) . . . . ?
N2 C6 C7 O2 -177.0(3) . . . . ?
N2 C6 C7 N3 5.1(3) . . . . ?
N3 C15 C16 C17 -179.5(3) . . . . ?
N3 C15 C20 C19 -179.0(3) . . . . ?
N6 C22 C23 N7 1.4(4) . . . . ?
N6 C22 C23 C24 -176.8(3) . . . . ?
N6 C29 C30 C31 -179.0(3) . . . . ?
N6 C29 C34 C33 179.3(3) . . . . ?
N7 C23 C24 C25 0.5(6) . . . . ?
N7 C27 C28 O4 176.7(3) . . . . ?
N7 C27 C28 N8 -3.3(4) . . . . ?
N8 C36 C37 C38 178.7(3) . . . . ?
N8 C36 C41 C40 -178.3(3) . . . . ?
N11 C43 C44 N12 8.0(3) . . . . ?
N11 C43 C44 C45 -167.3(3) . . . . ?
N11 C50 C51 C52 -178.8(3) . . . . ?
N11 C50 C55 C54 179.1(3) . . . . ?
N12 C44 C45 C46 -1.2(4) . . . . ?
N12 C48 C49 O6 177.5(3) . . . . ?
N12 C48 C49 N13 -1.5(4) . . . . ?
N13 C57 C58 C59 -177.7(3) . . . . ?
N13 C57 C62 C61 179.7(3) . . . . ?
C1 N1 C8 C9 -58.3(4) . . . . ?
C1 N1 C8 C13 124.9(3) . . . . ?
C1 C2 C3 C4 -177.6(3) . . . . ?
C2 N2 C6 C5 -0.9(4) . . . . ?
C2 N2 C6 C7 -178.2(2) . . . . ?
C2 C3 C4 C5 -1.4(5) . . . . ?
C3 C4 C5 C6 0.0(5) . . . . ?
C4 C5 C6 N2 1.2(4) . . . . ?
C4 C5 C6 C7 178.2(3) . . . . ?
C5 C6 C7 O2 5.9(4) . . . . ?
C5 C6 C7 N3 -172.0(3) . . . . ?
C6 N2 C2 C1 178.8(2) . . . . ?
C6 N2 C2 C3 -0.6(4) . . . . ?
C7 N3 C15 C16 39.4(4) . . . . ?
C7 N3 C15 C20 -141.9(3) . . . . ?
C8 N1 C1 O1 -6.5(5) . . . . ?
C8 N1 C1 C2 174.6(2) . . . . ?
C8 C9 C10 C11 0.7(5) . . . . ?
C9 C8 C13 C12 2.0(4) . . . . ?
C9 C10 C11 C12 0.6(5) . . . . ?
C10 C11 C12 C13 -0.5(5) . . . . ?
C10 C11 C12 C14 178.8(3) . . . . ?
C11 C12 C13 C8 -0.8(5) . . . . ?
C13 C8 C9 C10 -2.0(5) . . . . ?
C14 C12 C13 C8 179.9(3) . . . . ?
C15 N3 C7 O2 -3.9(5) . . . . ?
C15 N3 C7 C6 173.8(2) . . . . ?
C15 C16 C17 C18 -1.8(6) . . . . ?
C16 C15 C20 C19 -0.2(4) . . . . ?
C16 C17 C18 C19 0.1(6) . . . . ?
C17 C18 C19 C20 1.6(5) . . . . ?
C17 C18 C19 C21 -179.4(3) . . . . ?
C18 C19 C20 C15 -1.5(5) . . . . ?
C20 C15 C16 C17 1.8(5) . . . . ?
C21 C19 C20 C15 179.4(3) . . . . ?
C22 N6 C29 C30 -110.8(3) . . . . ?
C22 N6 C29 C34 70.2(4) . . . . ?
C22 C23 C24 C25 178.5(4) . . . . ?
C23 N7 C27 C26 2.3(5) . . . . ?
C23 N7 C27 C28 -178.0(3) . . . . ?
C23 C24 C25 C26 1.7(7) . . . . ?
C24 C25 C26 C27 -1.9(8) . . . . ?
C25 C26 C27 N7 -0.1(6) . . . . ?
C25 C26 C27 C28 -179.8(4) . . . . ?
C26 C27 C28 O4 -3.7(6) . . . . ?
C26 C27 C28 N8 176.3(4) . . . . ?
C27 N7 C23 C22 179.2(3) . . . . ?
C27 N7 C23 C24 -2.5(5) . . . . ?
C28 N8 C36 C37 158.2(3) . . . . ?
C28 N8 C36 C41 -23.3(4) . . . . ?
C29 N6 C22 O3 -5.4(5) . . . . ?
C29 N6 C22 C23 172.7(2) . . . . ?
C29 C30 C31 C32 0.2(5) . . . . ?
C30 C29 C34 C33 0.4(5) . . . . ?
C30 C31 C32 C33 -0.8(5) . . . . ?
C31 C32 C33 C34 1.2(5) . . . . ?
C31 C32 C33 C35 -175.5(4) . . . . ?
C32 C33 C34 C29 -1.0(5) . . . . ?
C34 C29 C30 C31 0.0(5) . . . . ?
C35 C33 C34 C29 175.6(3) . . . . ?
C36 N8 C28 O4 2.6(5) . . . . ?
C36 N8 C28 C27 -177.3(3) . . . . ?
C36 C37 C38 C39 -0.4(5) . . . . ?
C37 C36 C41 C40 0.3(4) . . . . ?
C37 C38 C39 C40 0.5(5) . . . . ?
C38 C39 C40 C41 -0.2(5) . . . . ?
C38 C39 C40 C42 179.1(3) . . . . ?
C39 C40 C41 C36 -0.2(5) . . . . ?
C41 C36 C37 C38 0.0(4) . . . . ?
C42 C40 C41 C36 -179.5(3) . . . . ?
C43 N11 C50 C51 -64.0(4) . . . . ?
C43 N11 C50 C55 119.3(3) . . . . ?
C43 C44 C45 C46 173.8(3) . . . . ?
C44 N12 C48 C47 -0.2(4) . . . . ?
C44 N12 C48 C49 179.7(2) . . . . ?
C44 C45 C46 C47 0.6(5) . . . . ?
C45 C46 C47 C48 0.2(5) . . . . ?
C46 C47 C48 N12 -0.4(4) . . . . ?
C46 C47 C48 C49 179.7(3) . . . . ?
C47 C48 C49 O6 -2.6(5) . . . . ?
C47 C48 C49 N13 178.4(3) . . . . ?
C48 N12 C44 C43 -174.6(2) . . . . ?
C48 N12 C44 C45 1.0(4) . . . . ?
C49 N13 C57 C58 -163.9(3) . . . . ?
C49 N13 C57 C62 17.4(4) . . . . ?
C50 N11 C43 O5 -8.1(5) . . . . ?
C50 N11 C43 C44 170.0(2) . . . . ?
C50 C51 C52 C53 1.0(5) . . . . ?
C51 C50 C55 C54 2.4(4) . . . . ?
C51 C52 C53 C54 -0.2(5) . . . . ?
C52 C53 C54 C55 0.5(5) . . . . ?
C52 C53 C54 C56 -178.4(3) . . . . ?
C53 C54 C55 C50 -1.6(5) . . . . ?
C55 C50 C51 C52 -2.1(4) . . . . ?
C56 C54 C55 C50 177.3(3) . . . . ?
C57 N13 C49 O6 -1.3(5) . . . . ?
C57 N13 C49 C48 177.6(2) . . . . ?
C57 C58 C59 C60 -2.2(6) . . . . ?
C58 C57 C62 C61 1.0(5) . . . . ?
C58 C59 C60 C61 1.1(6) . . . . ?
C59 C60 C61 C62 1.0(6) . . . . ?
C59 C60 C61 C63 -178.8(4) . . . . ?
C60 C61 C62 C57 -2.0(5) . . . . ?
C62 C57 C58 C59 1.1(5) . . . . ?
C63 C61 C62 C57 177.8(3) . . . . ?
